data_4337019
loop_
_publ_author_name
'Tetsuro Kusamoto'
'Hiroshi Nishihara'
'Reizo Kato'

_publ_contact_author_address
;
The University of Tokyo
7-3-1 Hongo Bunkyo-ku Tokyo 113-0033
Japan
;
_publ_contact_author_email kusamoto@chem.s.u-tokyo.ac.jp
_publ_contact_author_name 'Tetsuro Kusamoto'
_publ_section_title
;
 Substituent-Dependent Spin-Density Distribution and Coexistence of Fe 3d
 and \p Spins on Ferrocene-Tetrathiafulvalene Hybrids
;
_journal_name_full 'Inorganic Chemistry'
_journal_page_first 13809
_journal_page_last 13811
_journal_paper_doi 10.1021/ic4022678
_journal_volume 52
_journal_year 2013
_chemical_formula_sum 'C20 H14 Fe S10'
_chemical_formula_weight 630.76
_space_group_IT_number 2
_symmetry_cell_setting triclinic
_symmetry_space_group_name_Hall '-P 1'
_symmetry_space_group_name_H-M 'P -1'
_audit_creation_date 2012-03-01T16:24:21-00:00
_audit_creation_method 'WinGX routine CIF_UPDATE'
_cell_angle_alpha 94.046(4)
_cell_angle_beta 93.837(4)
_cell_angle_gamma 93.571(5)
_cell_formula_units_Z 4
_cell_length_a 7.651(2)
_cell_length_b 15.821(4)
_cell_length_c 19.096(4)
_cell_measurement_reflns_used 4721
_cell_measurement_temperature 100(2)
_cell_measurement_theta_max 27.4855
_cell_measurement_theta_min 3.0482
_cell_volume 2295.4(10)
_computing_structure_refinement 'SHELXL-97 (Sheldrick, 1997)'
_diffrn_ambient_temperature 100
_diffrn_measured_fraction_theta_full 0.98
_diffrn_measured_fraction_theta_max 0.957
_diffrn_measurement_device
;
Mercury CCD (2x2 bin mode)
;
_diffrn_measurement_method dtprofit.ref
_diffrn_radiation_detector CCD
_diffrn_radiation_monochromator 'Graphite Monochromator'
_diffrn_radiation_source 'Rotating Anode'
_diffrn_radiation_type MoK\a
_diffrn_radiation_wavelength 0.71073
_diffrn_reflns_av_R_equivalents 0.0559
_diffrn_reflns_limit_h_max 8
_diffrn_reflns_limit_h_min -9
_diffrn_reflns_limit_k_max 16
_diffrn_reflns_limit_k_min -20
_diffrn_reflns_limit_l_max 24
_diffrn_reflns_limit_l_min -24
_diffrn_reflns_number 18616
_diffrn_reflns_theta_full 25
_diffrn_reflns_theta_max 27.49
_diffrn_reflns_theta_min 3.05
_exptl_absorpt_coefficient_mu 1.577
_exptl_absorpt_correction_T_max 1.0000
_exptl_absorpt_correction_T_min 0.9050
_exptl_absorpt_correction_type multi-scan
_exptl_absorpt_process_details 'Jacobson, R. (1998) Private communication'
_exptl_crystal_colour red
_exptl_crystal_density_diffrn 1.825
_exptl_crystal_description Needle
_exptl_crystal_F_000 1280
_exptl_crystal_size_max 0.2
_exptl_crystal_size_mid 0.08
_exptl_crystal_size_min 0.03
_refine_diff_density_max 0.836
_refine_diff_density_min -0.83
_refine_ls_extinction_method none
_refine_ls_goodness_of_fit_ref 1.083
_refine_ls_hydrogen_treatment constr
_refine_ls_matrix_type full
_refine_ls_number_parameters 569
_refine_ls_number_reflns 10072
_refine_ls_number_restraints 0
_refine_ls_restrained_S_all 1.083
_refine_ls_R_factor_all 0.1165
_refine_ls_R_factor_gt 0.0678
_refine_ls_shift/su_max 0
_refine_ls_structure_factor_coef Fsqd
_refine_ls_weighting_details 'calc w=1/[\s^2^(Fo^2^)+(0.0500P)^2^+2.3126P] where P=(Fo^2^+2Fc^2^)/3'
_refine_ls_weighting_scheme calc
_refine_ls_wR_factor_gt 0.1356
_refine_ls_wR_factor_ref 0.1634
_reflns_number_gt 6200
_reflns_number_total 10072
_reflns_threshold_expression >2sigma(I)
_cod_data_source_file ic4022678_si_002_1.cif
_cod_data_source_block FcS4TTF(SMe)2-100k
_cod_original_cell_volume 2295.8(9)
_cod_original_sg_symbol_Hall -P1
_cod_database_code 4337019

loop_
_symmetry_equiv_pos_as_xyz
'x, y, z'
'-x, -y, -z'

loop_
_atom_site_label
_atom_site_type_symbol
_atom_site_fract_x
_atom_site_fract_y
_atom_site_fract_z
_atom_site_U_iso_or_equiv
_atom_site_adp_type
_atom_site_occupancy
_atom_site_calc_flag
_atom_site_refinement_flags
_atom_site_disorder_group
_atom_site_disorder_assembly
C11 C 0.7687(7) 0.1704(4) 0.4722(3) 0.0151(12) Uani 1 d . . .
C12 C 0.6718(7) 0.2377(3) 0.4624(3) 0.0136(12) Uani 1 d . . .
C13 C 0.5653(7) 0.3828(4) 0.4342(3) 0.0159(12) Uani 1 d . . .
C14 C 0.4184(7) 0.3352(4) 0.4433(3) 0.0163(12) Uani 1 d . . .
C15 C 0.3138(7) 0.4775(3) 0.4053(3) 0.0156(12) Uani 1 d . . .
C16 C 0.2190(7) 0.5424(4) 0.3899(3) 0.0154(12) Uani 1 d . . .
C17 C 0.1221(7) 0.6931(4) 0.3665(3) 0.0162(12) Uani 1 d . . .
C18 C -0.0259(7) 0.6475(4) 0.3784(3) 0.0172(13) Uani 1 d . . .
C19 C 0.3523(7) 0.8287(4) 0.3387(3) 0.0220(14) Uani 1 d . . .
H19A H 0.4233 0.8114 0.3792 0.033 Uiso 1 calc R . .
H19B H 0.3696 0.8903 0.3364 0.033 Uiso 1 calc R . .
H19C H 0.3883 0.7999 0.2954 0.033 Uiso 1 calc R . .
C20 C -0.2823(8) 0.6790(4) 0.2814(3) 0.0261(15) Uani 1 d . . .
H20A H -0.1866 0.7065 0.2578 0.039 Uiso 1 calc R . .
H20B H -0.3915 0.7059 0.27 0.039 Uiso 1 calc R . .
H20C H -0.2966 0.6186 0.2654 0.039 Uiso 1 calc R . .
C21 C 0.7964(8) 0.3275(4) 0.1222(3) 0.0185(13) Uani 1 d . . .
C22 C 0.8778(8) 0.3093(4) 0.1893(3) 0.0204(13) Uani 1 d . . .
H22 H 0.9498 0.2637 0.1976 0.024 Uiso 1 calc R . .
C23 C 0.8314(9) 0.3716(4) 0.2408(3) 0.0278(15) Uani 1 d . . .
H23 H 0.8668 0.375 0.2896 0.033 Uiso 1 calc R . .
C24 C 0.7227(8) 0.4280(4) 0.2064(3) 0.0259(15) Uani 1 d . . .
H24 H 0.6732 0.4756 0.2285 0.031 Uiso 1 calc R . .
C25 C 0.7001(8) 0.4013(4) 0.1335(3) 0.0224(14) Uani 1 d . . .
H25 H 0.6331 0.4277 0.0986 0.027 Uiso 1 calc R . .
C26 C 0.4552(7) 0.2059(3) 0.1478(3) 0.0158(12) Uani 1 d . . .
C27 C 0.5346(8) 0.1854(4) 0.2128(3) 0.0188(13) Uani 1 d . . .
H27 H 0.6082 0.14 0.2192 0.023 Uiso 1 calc R . .
C28 C 0.4869(8) 0.2437(4) 0.2671(3) 0.0237(14) Uani 1 d . . .
H28 H 0.5243 0.2447 0.3156 0.028 Uiso 1 calc R . .
C29 C 0.3720(8) 0.3006(4) 0.2354(3) 0.0236(14) Uani 1 d . . .
H29 H 0.3187 0.3458 0.2594 0.028 Uiso 1 calc R . .
C30 C 0.3519(7) 0.2779(4) 0.1620(3) 0.0203(13) Uani 1 d . . .
H30 H 0.283 0.305 0.1282 0.024 Uiso 1 calc R . .
C31 C 0.7130(7) 0.1692(4) 0.0600(3) 0.0162(12) Uani 1 d . . .
C32 C 0.8101(7) 0.1028(4) 0.0700(3) 0.0153(12) Uani 1 d . . .
C33 C 1.0667(7) 0.0095(4) 0.0954(3) 0.0168(12) Uani 1 d . . .
C34 C 0.9225(7) -0.0378(4) 0.1064(3) 0.0173(13) Uani 1 d . . .
C35 C 1.1727(7) -0.1333(4) 0.1305(3) 0.0170(13) Uani 1 d . . .
C36 C 1.2637(7) -0.2019(4) 0.1366(3) 0.0169(13) Uani 1 d . . .
C37 C 1.4945(8) -0.3143(4) 0.1211(3) 0.0191(13) Uani 1 d . . .
C38 C 1.3436(8) -0.3578(4) 0.1346(3) 0.0209(14) Uani 1 d . . A
C39 C 1.7281(9) -0.3366(4) 0.0170(3) 0.0299(16) Uani 1 d . . .
H39A H 1.6249 -0.3562 -0.0145 0.045 Uiso 1 calc R . .
H39B H 1.8306 -0.3651 0.0017 0.045 Uiso 1 calc R . .
H39C H 1.7497 -0.2751 0.0156 0.045 Uiso 1 calc R . .
C1 C 1.0245(7) 0.1351(4) 0.3843(3) 0.0157(12) Uani 1 d . . .
C2 C 0.9501(8) 0.1609(4) 0.3192(3) 0.0185(13) Uani 1 d . . .
H2 H 0.8806 0.208 0.3136 0.022 Uiso 1 calc R . .
C3 C 0.9986(8) 0.1037(4) 0.2646(3) 0.0232(14) Uani 1 d . . .
H3 H 0.9671 0.1057 0.2158 0.028 Uiso 1 calc R . .
C4 C 1.1019(8) 0.0435(4) 0.2952(3) 0.0212(14) Uani 1 d . . .
H4 H 1.1514 -0.0023 0.2704 0.025 Uiso 1 calc R . .
C5 C 1.1199(8) 0.0622(4) 0.3693(3) 0.0208(13) Uani 1 d . . .
H5 H 1.1836 0.0319 0.4026 0.025 Uiso 1 calc R . .
C6 C 0.6729(7) 0.0166(4) 0.4037(3) 0.0169(13) Uani 1 d . . .
C7 C 0.5942(8) 0.0388(4) 0.3383(3) 0.0190(13) Uani 1 d . . .
H7 H 0.5237 0.0855 0.3322 0.023 Uiso 1 calc R . .
C8 C 0.6380(8) -0.0194(4) 0.2842(3) 0.0218(14) Uani 1 d . . .
H8 H 0.6041 -0.0183 0.2355 0.026 Uiso 1 calc R . .
C9 C 0.7426(7) -0.0805(3) 0.3153(3) 0.0171(13) Uani 1 d . . .
H9 H 0.7884 -0.1278 0.2911 0.02 Uiso 1 calc R . .
C10 C 0.7662(7) -0.0578(4) 0.3897(3) 0.0179(13) Uani 1 d . . .
H10 H 0.8316 -0.0869 0.4234 0.021 Uiso 1 calc R . .
Fe1 Fe 0.86022(11) 0.03998(5) 0.33542(4) 0.0161(2) Uani 1 d . . .
Fe2 Fe 0.61186(11) 0.30616(5) 0.19203(4) 0.0180(2) Uani 1 d . . .
S1 S 0.99924(19) 0.18243(9) 0.46938(8) 0.0162(3) Uani 1 d . . .
S2 S 0.6654(2) 0.07115(9) 0.48706(8) 0.0169(3) Uani 1 d . . .
S3 S 0.76816(19) 0.33859(9) 0.44693(8) 0.0157(3) Uani 1 d . . .
S4 S 0.44158(18) 0.23156(9) 0.46702(8) 0.0160(3) Uani 1 d . . .
S5 S 0.54667(19) 0.48435(9) 0.40474(9) 0.0199(3) Uani 1 d . . .
S6 S 0.21707(18) 0.37858(9) 0.42659(8) 0.0184(3) Uani 1 d . . .
S7 S 0.31569(19) 0.63917(9) 0.36573(8) 0.0198(3) Uani 1 d . . .
S8 S -0.01096(19) 0.53922(9) 0.39195(8) 0.0192(3) Uani 1 d . . .
S9 S 0.1223(2) 0.80005(9) 0.34833(8) 0.0200(3) Uani 1 d . . .
S10 S -0.23095(19) 0.69010(9) 0.37561(8) 0.0182(3) Uani 1 d . . .
S11 S 0.80901(19) 0.26852(9) 0.04140(8) 0.0180(3) Uani 1 d . . .
S12 S 0.48043(19) 0.15540(9) 0.06420(7) 0.0159(3) Uani 1 d . . .
S13 S 1.04160(19) 0.11063(9) 0.06623(8) 0.0158(3) Uani 1 d . . .
S14 S 0.71789(18) 0.00203(9) 0.08654(8) 0.0154(3) Uani 1 d . . .
S15 S 1.27053(19) -0.03230(9) 0.11556(8) 0.0169(3) Uani 1 d . . .
S16 S 0.94294(19) -0.13760(9) 0.13890(8) 0.0190(3) Uani 1 d . . .
S17 S 1.49297(19) -0.20211(9) 0.12941(8) 0.0190(3) Uani 1 d . . .
S18 S 1.1674(2) -0.29887(10) 0.15871(9) 0.0215(4) Uani 1 d . . .
S19 S 1.6889(2) -0.36160(10) 0.10658(9) 0.0238(4) Uani 1 d . . .
S20 S 1.3236(3) -0.46842(11) 0.13377(14) 0.0510(6) Uani 1 d . . .
C40 C 1.1302(15) -0.4898(6) 0.1738(8) 0.057(5) Uani 0.77(2) d P 2 A
H40A H 1.1423 -0.4648 0.2225 0.086 Uiso 0.77(2) calc PR 2 A
H40B H 1.106 -0.5513 0.1736 0.086 Uiso 0.77(2) calc PR 2 A
H40C H 1.0331 -0.4652 0.148 0.086 Uiso 0.77(2) calc PR 2 A
C140 C 1.090(4) -0.498(2) 0.114(2) 0.044(12) Uiso 0.23(2) d P 1 A
H14A H 1.0716 -0.5595 0.1072 0.067 Uiso 0.23(2) calc PR 1 A
H14B H 1.0498 -0.4723 0.0708 0.067 Uiso 0.23(2) calc PR 1 A
H14C H 1.0245 -0.4765 0.1531 0.067 Uiso 0.23(2) calc PR 1 A

loop_
_atom_site_aniso_label
_atom_site_aniso_U_11
_atom_site_aniso_U_22
_atom_site_aniso_U_33
_atom_site_aniso_U_23
_atom_site_aniso_U_13
_atom_site_aniso_U_12
C11 0.016(3) 0.015(3) 0.014(3) -0.002(2) -0.001(2) 0.000(2)
C12 0.014(3) 0.013(3) 0.013(3) 0.000(2) -0.003(2) 0.002(2)
C13 0.014(3) 0.012(3) 0.022(3) 0.003(2) 0.004(2) 0.002(2)
C14 0.013(3) 0.012(3) 0.025(3) 0.005(2) 0.001(2) 0.007(2)
C15 0.017(3) 0.010(3) 0.019(3) 0.001(2) 0.000(2) -0.001(2)
C16 0.015(3) 0.015(3) 0.016(3) 0.004(2) 0.000(2) 0.001(2)
C17 0.008(3) 0.023(3) 0.019(3) 0.001(2) 0.002(2) 0.005(2)
C18 0.016(3) 0.017(3) 0.020(3) 0.002(2) -0.001(2) 0.005(3)
C19 0.014(3) 0.018(3) 0.034(4) 0.004(3) 0.002(3) -0.003(3)
C20 0.031(4) 0.026(4) 0.021(3) 0.001(3) -0.006(3) 0.008(3)
C21 0.026(3) 0.010(3) 0.018(3) 0.001(2) -0.002(3) -0.004(3)
C22 0.021(3) 0.021(3) 0.018(3) 0.002(3) 0.001(3) -0.004(3)
C23 0.042(4) 0.019(3) 0.021(3) -0.005(3) 0.000(3) -0.006(3)
C24 0.030(4) 0.017(3) 0.031(4) 0.000(3) 0.009(3) -0.002(3)
C25 0.025(4) 0.014(3) 0.027(4) 0.000(3) 0.000(3) -0.002(3)
C26 0.015(3) 0.010(3) 0.021(3) 0.000(2) 0.000(2) -0.007(2)
C27 0.023(3) 0.013(3) 0.020(3) 0.005(2) -0.002(3) -0.002(3)
C28 0.022(3) 0.036(4) 0.013(3) 0.006(3) 0.003(3) -0.002(3)
C29 0.021(3) 0.028(4) 0.022(3) 0.000(3) 0.003(3) 0.006(3)
C30 0.016(3) 0.022(3) 0.023(3) -0.001(3) 0.002(3) 0.004(3)
C31 0.021(3) 0.016(3) 0.011(3) -0.004(2) 0.003(2) 0.002(3)
C32 0.015(3) 0.014(3) 0.016(3) 0.001(2) 0.002(2) -0.006(2)
C33 0.015(3) 0.016(3) 0.018(3) 0.001(2) -0.003(2) 0.002(2)
C34 0.019(3) 0.016(3) 0.018(3) 0.001(2) 0.003(2) 0.004(3)
C35 0.017(3) 0.015(3) 0.019(3) 0.007(2) -0.001(2) -0.001(2)
C36 0.016(3) 0.015(3) 0.019(3) -0.001(2) 0.002(2) -0.003(2)
C37 0.020(3) 0.017(3) 0.021(3) 0.006(2) 0.005(3) 0.004(3)
C38 0.017(3) 0.019(3) 0.027(4) 0.003(3) 0.006(3) -0.002(3)
C39 0.031(4) 0.040(4) 0.019(3) 0.005(3) 0.004(3) 0.004(3)
C1 0.013(3) 0.015(3) 0.018(3) 0.004(2) -0.001(2) -0.003(2)
C2 0.018(3) 0.019(3) 0.017(3) 0.002(2) 0.000(2) -0.004(3)
C3 0.027(4) 0.022(3) 0.019(3) 0.003(3) -0.003(3) -0.004(3)
C4 0.021(3) 0.019(3) 0.024(3) 0.002(3) 0.007(3) -0.001(3)
C5 0.022(3) 0.022(3) 0.018(3) 0.002(3) -0.001(3) 0.005(3)
C6 0.022(3) 0.014(3) 0.015(3) 0.003(2) 0.003(2) -0.004(3)
C7 0.022(3) 0.017(3) 0.017(3) 0.005(2) -0.002(2) 0.001(3)
C8 0.027(4) 0.024(3) 0.013(3) 0.004(2) 0.000(3) -0.006(3)
C9 0.018(3) 0.008(3) 0.025(3) 0.000(2) 0.005(3) -0.006(2)
C10 0.021(3) 0.012(3) 0.020(3) -0.003(2) -0.002(3) 0.003(3)
Fe1 0.0192(5) 0.0140(4) 0.0149(4) 0.0006(3) -0.0002(3) 0.0008(4)
Fe2 0.0234(5) 0.0141(4) 0.0160(4) -0.0004(3) 0.0008(4) -0.0004(4)
S1 0.0177(8) 0.0142(7) 0.0161(7) -0.0013(6) -0.0011(6) 0.0022(6)
S2 0.0229(8) 0.0122(7) 0.0161(7) 0.0020(6) 0.0031(6) 0.0014(6)
S3 0.0138(8) 0.0115(7) 0.0220(8) 0.0029(6) 0.0004(6) 0.0000(6)
S4 0.0149(8) 0.0119(7) 0.0211(8) 0.0020(6) 0.0002(6) 0.0020(6)
S5 0.0168(8) 0.0127(7) 0.0312(9) 0.0069(6) 0.0028(6) 0.0015(6)
S6 0.0122(8) 0.0126(7) 0.0307(9) 0.0036(6) 0.0023(6) -0.0001(6)
S7 0.0166(8) 0.0143(7) 0.0295(9) 0.0061(6) 0.0044(6) 0.0016(6)
S8 0.0145(8) 0.0137(7) 0.0296(9) 0.0045(6) -0.0002(6) 0.0003(6)
S9 0.0232(9) 0.0130(7) 0.0243(8) 0.0040(6) 0.0021(6) 0.0024(6)
S10 0.0167(8) 0.0189(8) 0.0193(8) 0.0018(6) 0.0017(6) 0.0016(6)
S11 0.0217(8) 0.0143(7) 0.0182(8) 0.0021(6) 0.0023(6) 0.0004(6)
S12 0.0161(8) 0.0153(7) 0.0156(7) -0.0008(6) -0.0003(6) 0.0003(6)
S13 0.0153(8) 0.0131(7) 0.0190(8) 0.0022(6) 0.0011(6) 0.0002(6)
S14 0.0142(8) 0.0122(7) 0.0196(7) 0.0013(6) 0.0014(6) -0.0007(6)
S15 0.0144(8) 0.0130(7) 0.0237(8) 0.0027(6) 0.0026(6) 0.0013(6)
S16 0.0160(8) 0.0139(7) 0.0277(8) 0.0029(6) 0.0030(6) 0.0019(6)
S17 0.0158(8) 0.0161(7) 0.0256(8) 0.0024(6) 0.0021(6) 0.0021(6)
S18 0.0192(8) 0.0148(8) 0.0321(9) 0.0052(6) 0.0091(7) 0.0020(6)
S19 0.0220(9) 0.0234(8) 0.0279(9) 0.0063(7) 0.0056(7) 0.0091(7)
S20 0.0436(12) 0.0163(9) 0.0982(19) 0.0085(10) 0.0361(12) 0.0059(9)
C40 0.084(9) 0.019(5) 0.072(10) 0.001(5) 0.038(7) -0.007(6)

loop_
_atom_type_symbol
_atom_type_description
_atom_type_scat_dispersion_real
_atom_type_scat_dispersion_imag
_atom_type_scat_source
C C 0.0033 0.0016 'International Tables Vol C Tables 4.2.6.8 and 6.1.1.4'
H H 0 0 'International Tables Vol C Tables 4.2.6.8 and 6.1.1.4'
Fe Fe 0.3463 0.8444 'International Tables Vol C Tables 4.2.6.8 and 6.1.1.4'
S S 0.1246 0.1234 'International Tables Vol C Tables 4.2.6.8 and 6.1.1.4'

loop_
_geom_angle_atom_site_label_1
_geom_angle_atom_site_label_2
_geom_angle_atom_site_label_3
_geom_angle
C12 C11 S2 120.2(4)
C12 C11 S1 119.5(4)
S2 C11 S1 120.3(3)
C11 C12 S4 122.2(4)
C11 C12 S3 122.2(4)
S4 C12 S3 115.6(3)
C14 C13 S5 118.8(4)
C14 C13 S3 118.7(4)
S5 C13 S3 122.3(3)
C13 C14 S6 118.1(4)
C13 C14 S4 117.5(4)
S6 C14 S4 124.3(3)
C16 C15 S6 122.5(4)
C16 C15 S5 121.8(4)
S6 C15 S5 115.7(3)
C15 C16 S8 123.3(4)
C15 C16 S7 122.2(4)
S8 C16 S7 114.6(3)
C18 C17 S9 122.1(4)
C18 C17 S7 116.9(5)
S9 C17 S7 120.9(3)
C17 C18 S10 122.5(5)
C17 C18 S8 117.9(4)
S10 C18 S8 119.5(3)
S9 C19 H19A 109.5
S9 C19 H19B 109.5
H19A C19 H19B 109.5
S9 C19 H19C 109.5
H19A C19 H19C 109.5
H19B C19 H19C 109.5
S10 C20 H20A 109.5
S10 C20 H20B 109.5
H20A C20 H20B 109.5
S10 C20 H20C 109.5
H20A C20 H20C 109.5
H20B C20 H20C 109.5
C25 C21 C22 107.7(5)
C25 C21 S11 126.0(5)
C22 C21 S11 126.3(5)
C25 C21 Fe2 69.9(3)
C22 C21 Fe2 69.3(3)
S11 C21 Fe2 125.2(3)
C23 C22 C21 107.9(6)
C23 C22 Fe2 70.1(4)
C21 C22 Fe2 69.2(3)
C23 C22 H22 126.1
C21 C22 H22 126.1
Fe2 C22 H22 126.2
C22 C23 C24 108.0(6)
C22 C23 Fe2 69.2(4)
C24 C23 Fe2 69.7(4)
C22 C23 H23 126
C24 C23 H23 126
Fe2 C23 H23 126.7
C23 C24 C25 108.8(6)
C23 C24 Fe2 69.7(4)
C25 C24 Fe2 69.5(3)
C23 C24 H24 125.6
C25 C24 H24 125.6
Fe2 C24 H24 126.8
C24 C25 C21 107.6(5)
C24 C25 Fe2 69.8(4)
C21 C25 Fe2 69.1(3)
C24 C25 H25 126.2
C21 C25 H25 126.2
Fe2 C25 H25 126.5
C27 C26 C30 107.4(5)
C27 C26 S12 126.7(5)
C30 C26 S12 125.8(4)
C27 C26 Fe2 70.1(3)
C30 C26 Fe2 69.9(3)
S12 C26 Fe2 124.1(3)
C26 C27 C28 109.1(5)
C26 C27 Fe2 69.2(3)
C28 C27 Fe2 70.2(3)
C26 C27 H27 125.5
C28 C27 H27 125.5
Fe2 C27 H27 126.7
C27 C28 C29 107.6(5)
C27 C28 Fe2 69.2(3)
C29 C28 Fe2 70.0(3)
C27 C28 H28 126.2
C29 C28 H28 126.2
Fe2 C28 H28 126.2
C30 C29 C28 108.1(5)
C30 C29 Fe2 69.2(3)
C28 C29 Fe2 69.2(3)
C30 C29 H29 125.9
C28 C29 H29 125.9
Fe2 C29 H29 127.2
C29 C30 C26 107.8(5)
C29 C30 Fe2 70.5(3)
C26 C30 Fe2 68.5(3)
C29 C30 H30 126.1
C26 C30 H30 126.1
Fe2 C30 H30 126.5
C32 C31 S11 121.6(4)
C32 C31 S12 118.8(4)
S11 C31 S12 119.6(3)
C31 C32 S14 122.7(4)
C31 C32 S13 121.9(4)
S14 C32 S13 115.4(3)
C34 C33 S13 118.1(4)
C34 C33 S15 117.4(5)
S13 C33 S15 124.5(3)
C33 C34 S16 119.3(5)
C33 C34 S14 118.4(5)
S16 C34 S14 122.3(3)
C36 C35 S15 123.2(4)
C36 C35 S16 121.3(4)
S15 C35 S16 115.5(3)
C35 C36 S18 122.3(4)
C35 C36 S17 123.7(4)
S18 C36 S17 113.8(3)
C38 C37 S19 123.8(5)
C38 C37 S17 115.9(5)
S19 C37 S17 119.8(3)
C37 C38 S20 122.6(5)
C37 C38 S18 117.8(5)
S20 C38 S18 119.5(3)
S19 C39 H39A 109.5
S19 C39 H39B 109.5
H39A C39 H39B 109.5
S19 C39 H39C 109.5
H39A C39 H39C 109.5
H39B C39 H39C 109.5
C5 C1 C2 108.2(5)
C5 C1 S1 125.2(4)
C2 C1 S1 126.6(5)
C5 C1 Fe1 70.3(3)
C2 C1 Fe1 70.0(3)
S1 C1 Fe1 124.1(3)
C3 C2 C1 107.7(5)
C3 C2 Fe1 70.2(4)
C1 C2 Fe1 69.0(3)
C3 C2 H2 126.1
C1 C2 H2 126.1
Fe1 C2 H2 126.3
C4 C3 C2 108.1(5)
C4 C3 Fe1 69.7(3)
C2 C3 Fe1 69.4(3)
C4 C3 H3 126
C2 C3 H3 126
Fe1 C3 H3 126.6
C3 C4 C5 109.0(5)
C3 C4 Fe1 70.2(3)
C5 C4 Fe1 69.8(3)
C3 C4 H4 125.5
C5 C4 H4 125.5
Fe1 C4 H4 126.1
C4 C5 C1 107.1(5)
C4 C5 Fe1 69.7(3)
C1 C5 Fe1 68.9(3)
C4 C5 H5 126.5
C1 C5 H5 126.5
Fe1 C5 H5 126.6
C7 C6 C10 107.6(5)
C7 C6 S2 127.2(5)
C10 C6 S2 125.2(4)
C7 C6 Fe1 69.6(3)
C10 C6 Fe1 69.7(3)
S2 C6 Fe1 124.5(3)
C8 C7 C6 109.0(5)
C8 C7 Fe1 70.1(3)
C6 C7 Fe1 69.4(3)
C8 C7 H7 125.5
C6 C7 H7 125.5
Fe1 C7 H7 126.6
C7 C8 C9 108.0(5)
C7 C8 Fe1 69.6(3)
C9 C8 Fe1 70.1(3)
C7 C8 H8 126
C9 C8 H8 126
Fe1 C8 H8 125.9
C8 C9 C10 108.0(5)
C8 C9 Fe1 69.2(3)
C10 C9 Fe1 69.0(3)
C8 C9 H9 126
C10 C9 H9 126
Fe1 C9 H9 127.4
C6 C10 C9 107.4(5)
C6 C10 Fe1 69.2(3)
C9 C10 Fe1 70.0(3)
C6 C10 H10 126.3
C9 C10 H10 126.3
Fe1 C10 H10 126.1
C1 Fe1 C6 105.6(2)
C1 Fe1 C7 122.5(2)
C6 Fe1 C7 41.0(2)
C1 Fe1 C10 120.9(2)
C6 Fe1 C10 41.1(2)
C7 Fe1 C10 68.8(2)
C1 Fe1 C2 41.0(2)
C6 Fe1 C2 121.7(2)
C7 Fe1 C2 107.6(2)
C10 Fe1 C2 157.6(2)
C1 Fe1 C8 159.0(2)
C6 Fe1 C8 68.9(2)
C7 Fe1 C8 40.3(2)
C10 Fe1 C8 69.1(2)
C2 Fe1 C8 123.4(2)
C1 Fe1 C4 68.3(2)
C6 Fe1 C4 158.7(2)
C7 Fe1 C4 159.4(2)
C10 Fe1 C4 123.1(2)
C2 Fe1 C4 68.0(2)
C8 Fe1 C4 124.0(2)
C1 Fe1 C5 40.9(2)
C6 Fe1 C5 121.6(2)
C7 Fe1 C5 158.5(2)
C10 Fe1 C5 106.1(2)
C2 Fe1 C5 68.7(2)
C8 Fe1 C5 159.2(2)
C4 Fe1 C5 40.6(2)
C1 Fe1 C3 68.4(2)
C6 Fe1 C3 158.5(2)
C7 Fe1 C3 123.5(2)
C10 Fe1 C3 159.8(2)
C2 Fe1 C3 40.4(2)
C8 Fe1 C3 108.9(2)
C4 Fe1 C3 40.2(2)
C5 Fe1 C3 68.3(2)
C1 Fe1 C9 157.9(2)
C6 Fe1 C9 68.8(2)
C7 Fe1 C9 68.1(2)
C10 Fe1 C9 41.0(2)
C2 Fe1 C9 160.0(2)
C8 Fe1 C9 40.8(2)
C4 Fe1 C9 108.8(2)
C5 Fe1 C9 122.5(2)
C3 Fe1 C9 124.4(2)
C26 Fe2 C21 105.4(2)
C26 Fe2 C22 121.6(2)
C21 Fe2 C22 41.5(2)
C26 Fe2 C27 40.7(2)
C21 Fe2 C27 120.5(2)
C22 Fe2 C27 105.9(2)
C26 Fe2 C25 121.4(2)
C21 Fe2 C25 41.0(2)
C22 Fe2 C25 69.2(2)
C27 Fe2 C25 157.0(2)
C26 Fe2 C30 41.6(2)
C21 Fe2 C30 123.0(2)
C22 Fe2 C30 159.6(2)
C27 Fe2 C30 68.7(2)
C25 Fe2 C30 107.6(3)
C26 Fe2 C23 158.5(2)
C21 Fe2 C23 69.0(2)
C22 Fe2 C23 40.7(2)
C27 Fe2 C23 123.0(3)
C25 Fe2 C23 68.8(3)
C30 Fe2 C23 158.6(2)
C26 Fe2 C24 158.5(3)
C21 Fe2 C24 68.6(2)
C22 Fe2 C24 68.5(3)
C27 Fe2 C24 160.2(3)
C25 Fe2 C24 40.7(2)
C30 Fe2 C24 123.1(3)
C23 Fe2 C24 40.6(2)
C26 Fe2 C28 68.9(2)
C21 Fe2 C28 156.7(2)
C22 Fe2 C28 120.9(2)
C27 Fe2 C28 40.6(2)
C25 Fe2 C28 161.1(3)
C30 Fe2 C28 68.6(2)
C23 Fe2 C28 107.6(3)
C24 Fe2 C28 124.7(3)
C26 Fe2 C29 68.9(2)
C21 Fe2 C29 160.2(2)
C22 Fe2 C29 157.7(2)
C27 Fe2 C29 68.3(3)
C25 Fe2 C29 124.5(3)
C30 Fe2 C29 40.4(2)
C23 Fe2 C29 123.1(3)
C24 Fe2 C29 109.3(3)
C28 Fe2 C29 40.8(2)
C11 S1 C1 100.6(3)
C6 S2 C11 100.7(3)
C13 S3 C12 93.5(3)
C14 S4 C12 94.2(3)
C13 S5 C15 93.3(3)
C14 S6 C15 93.9(3)
C17 S7 C16 95.3(3)
C16 S8 C18 94.7(3)
C17 S9 C19 103.1(3)
C18 S10 C20 98.9(3)
C21 S11 C31 100.9(3)
C26 S12 C31 100.9(3)
C33 S13 C32 93.7(3)
C34 S14 C32 93.5(3)
C33 S15 C35 93.1(3)
C34 S16 C35 92.7(3)
C36 S17 C37 94.4(3)
C36 S18 C38 94.6(3)
C37 S19 C39 102.6(3)
C40 S20 C38 104.1(4)
C40 S20 C140 38.0(12)
C38 S20 C140 105.2(11)
S20 C40 H40A 109.5
S20 C40 H40B 109.5
H40A C40 H40B 109.5
S20 C40 H40C 109.5
H40A C40 H40C 109.5
H40B C40 H40C 109.5
S20 C140 H14A 109.5
S20 C140 H14B 109.5
S20 C140 H14C 109.5

loop_
_geom_bond_atom_site_label_1
_geom_bond_atom_site_label_2
_geom_bond_distance
C11 C12 1.352(7)
C11 S2 1.763(6)
C11 S1 1.767(6)
C12 S4 1.767(6)
C12 S3 1.768(6)
C13 C14 1.342(8)
C13 S5 1.750(6)
C13 S3 1.751(6)
C14 S6 1.744(6)
C14 S4 1.748(6)
C15 C16 1.333(8)
C15 S6 1.774(6)
C15 S5 1.779(6)
C16 S8 1.760(6)
C16 S7 1.763(6)
C17 C18 1.345(8)
C17 S9 1.751(6)
C17 S7 1.756(6)
C18 S10 1.745(6)
C18 S8 1.761(6)
C19 S9 1.814(6)
C19 H19A 0.98
C19 H19B 0.98
C19 H19C 0.98
C20 S10 1.809(6)
C20 H20A 0.98
C20 H20B 0.98
C20 H20C 0.98
C21 C25 1.430(8)
C21 C22 1.442(8)
C21 S11 1.758(6)
C21 Fe2 2.034(6)
C22 C23 1.421(8)
C22 Fe2 2.037(6)
C22 H22 0.95
C23 C24 1.421(9)
C23 Fe2 2.049(6)
C23 H23 0.95
C24 C25 1.422(8)
C24 Fe2 2.049(6)
C24 H24 0.95
C25 Fe2 2.045(6)
C25 H25 0.95
C26 C27 1.412(8)
C26 C30 1.446(8)
C26 S12 1.763(6)
C26 Fe2 2.026(5)
C27 C28 1.419(8)
C27 Fe2 2.038(6)
C27 H27 0.95
C28 C29 1.434(8)
C28 Fe2 2.052(6)
C28 H28 0.95
C29 C30 1.418(8)
C29 Fe2 2.062(6)
C29 H29 0.95
C30 Fe2 2.046(6)
C30 H30 0.95
C31 C32 1.341(8)
C31 S11 1.762(6)
C31 S12 1.787(6)
C32 S14 1.761(5)
C32 S13 1.774(6)
C33 C34 1.332(8)
C33 S13 1.747(6)
C33 S15 1.762(6)
C34 S16 1.749(6)
C34 S14 1.752(6)
C35 C36 1.334(8)
C35 S15 1.771(6)
C35 S16 1.773(6)
C36 S18 1.751(6)
C36 S17 1.769(6)
C37 C38 1.356(8)
C37 S19 1.737(6)
C37 S17 1.771(6)
C38 S20 1.747(6)
C38 S18 1.754(6)
C39 S19 1.823(6)
C39 H39A 0.98
C39 H39B 0.98
C39 H39C 0.98
C1 C5 1.425(8)
C1 C2 1.428(8)
C1 S1 1.769(6)
C1 Fe1 2.031(6)
C2 C3 1.416(8)
C2 Fe1 2.044(6)
C2 H2 0.95
C3 C4 1.409(8)
C3 Fe1 2.055(6)
C3 H3 0.95
C4 C5 1.421(8)
C4 Fe1 2.048(6)
C4 H4 0.95
C5 Fe1 2.049(6)
C5 H5 0.95
C6 C7 1.427(8)
C6 C10 1.433(8)
C6 S2 1.763(6)
C6 Fe1 2.036(6)
C7 C8 1.407(8)
C7 Fe1 2.039(6)
C7 H7 0.95
C8 C9 1.429(8)
C8 Fe1 2.044(6)
C8 H8 0.95
C9 C10 1.436(8)
C9 Fe1 2.056(5)
C9 H9 0.95
C10 Fe1 2.043(6)
C10 H10 0.95
S20 C40 1.736(10)
S20 C140 1.82(3)
C40 H40A 0.98
C40 H40B 0.98
C40 H40C 0.98
C140 H14A 0.98
C140 H14B 0.98
C140 H14C 0.98
